data_1573934
loop_
_publ_author_name
'Haketa, Yohei'
'Nakajima, Ryoya'
'Maruyama, Yuto'
'Tanaka, Hiroki'
'Choi, Wookjin'
'Seki, Shu'
'Sato, Shunsuke'
'Baba, Hitomi'
'Ishii, Yoshiki'
'Watanabe, Go'
'Bulgarevich, Kirill'
'Takimiya, Kazuo'
'Deguchi, Kenzo'
'Ohki, Shinobu'
'Hashi, Kenjiro'
'Nakanishi, Takashi'
'Ishibashi, Yukihide'
'Asahi, Tsuyoshi'
'Ohta, Kazuchika'
'Maeda, Hiromitsu'

_publ_section_title
;
 Electrically conductive charge-segregated pseudo-polymorphs comprising
 highly planar expanded &#x3c0;-electronic cations.
;
_journal_issue 12
_journal_name_full 'Chemical science'
_journal_page_first 4998
_journal_page_last 5006
_journal_paper_doi 10.1039/d4sc07576e
_journal_volume 16
_journal_year 2025
_chemical_formula_moiety 'C32 H12 B F24, C44 H36 Au N4, 2(C2 H3 N)'
_chemical_formula_sum 'C80 H54 Au B F24 N6'
_chemical_formula_weight 1763.07
_space_group_crystal_system monoclinic
_space_group_IT_number 15
_space_group_name_Hall '-C 2yc'
_space_group_name_H-M_alt 'C 1 2/c 1'
_atom_sites_solution_hydrogens geom
_audit_creation_method SHELXL-2014/7
_audit_update_record
;
2024-09-26 deposited with the CCDC.	2025-02-07 downloaded from the CCDC.
;
_cell_angle_alpha 90
_cell_angle_beta 116.122(4)
_cell_angle_gamma 90
_cell_formula_units_Z 8
_cell_length_a 35.803(6)
_cell_length_b 21.342(4)
_cell_length_c 20.798(3)
_cell_measurement_reflns_used 9705
_cell_measurement_temperature 90(2)
_cell_measurement_theta_max 25.07
_cell_measurement_theta_min 2.29
_cell_volume 14269(4)
_computing_cell_refinement 'APEX3 v2019.11 (Bruker AXS Inc., 2019)'
_computing_data_collection 'Bruker Instrument Service V6.2.14 (Bruker AXS Inc., 2020)'
_computing_data_reduction 'SAINT V8.40B (Bruker AXS Inc., 2013)'
_computing_structure_refinement 'SHELXL-2014 (Sheldrick, 2014)'
_computing_structure_solution 'SHELXT (Sheldrick, 2013)'
_diffrn_ambient_temperature 90(2)
_diffrn_detector_area_resol_mean 7.391
_diffrn_measured_fraction_theta_full 0.994
_diffrn_measured_fraction_theta_max 0.994
_diffrn_measurement_device_type 'Bruker D8 goniometer'
_diffrn_measurement_method 'omega scans'
_diffrn_radiation_monochromator 'Incoatec Helios multilayered confocal mirror'
_diffrn_radiation_type MoK\a
_diffrn_radiation_wavelength 0.71073
_diffrn_reflns_av_R_equivalents 0.0386
_diffrn_reflns_av_unetI/netI 0.0189
_diffrn_reflns_Laue_measured_fraction_full 0.994
_diffrn_reflns_Laue_measured_fraction_max 0.994
_diffrn_reflns_limit_h_max 42
_diffrn_reflns_limit_h_min -42
_diffrn_reflns_limit_k_max 25
_diffrn_reflns_limit_k_min -25
_diffrn_reflns_limit_l_max 23
_diffrn_reflns_limit_l_min -24
_diffrn_reflns_number 130935
_diffrn_reflns_point_group_measured_fraction_full 0.994
_diffrn_reflns_point_group_measured_fraction_max 0.994
_diffrn_reflns_theta_full 25.068
_diffrn_reflns_theta_max 25.068
_diffrn_reflns_theta_min 1.908
_diffrn_source 'sealed tube'
_exptl_absorpt_coefficient_mu 2.176
_exptl_absorpt_correction_T_max 0.979
_exptl_absorpt_correction_T_min 0.862
_exptl_absorpt_correction_type multi-scan
_exptl_absorpt_process_details
;
SADABS Sheldrick 1996
;
_exptl_crystal_colour red
_exptl_crystal_density_diffrn 1.641
_exptl_crystal_description prism
_exptl_crystal_F_000 7008
_exptl_crystal_size_max 0.03
_exptl_crystal_size_mid 0.03
_exptl_crystal_size_min 0.01
_refine_diff_density_max 1.158
_refine_diff_density_min -0.599
_refine_diff_density_rms 0.087
_refine_ls_extinction_method none
_refine_ls_goodness_of_fit_ref 1.073
_refine_ls_hydrogen_treatment constr
_refine_ls_matrix_type full
_refine_ls_number_parameters 1065
_refine_ls_number_reflns 12602
_refine_ls_number_restraints 3
_refine_ls_restrained_S_all 1.073
_refine_ls_R_factor_all 0.0328
_refine_ls_R_factor_gt 0.0300
_refine_ls_shift/su_max 0.016
_refine_ls_shift/su_mean 0.000
_refine_ls_structure_factor_coef Fsqd
_refine_ls_weighting_details 'w=1/[\s^2^(Fo^2^)+(0.0376P)^2^+59.2175P] where P=(Fo^2^+2Fc^2^)/3'
_refine_ls_weighting_scheme calc
_refine_ls_wR_factor_gt 0.0766
_refine_ls_wR_factor_ref 0.0782
_reflns_Friedel_coverage 0.000
_reflns_number_gt 11764
_reflns_number_total 12602
_reflns_threshold_expression 'I > 2\s(I)'
_cod_data_source_file d4sc07576e2.cif
_cod_data_source_block mo_221202_rn_28_1_0m_a
_cod_depositor_comments 'Adding full bibliography for 1573931--1573935.cif.'
_cod_original_sg_symbol_H-M 'C 2/c'
_cod_database_code 1573934
_shelx_shelxl_version_number 2014/7
_shelx_space_group_comment
;
The symmetry employed for this shelxl refinement is uniquely defined
by the following loop, which should always be used as a source of
symmetry information in preference to the above space-group names.
They are only intended as comments.
;
_shelx_estimated_absorpt_t_min 0.938
_shelx_estimated_absorpt_t_max 0.979

loop_
_space_group_symop_operation_xyz
'x, y, z'
'-x, y, -z+1/2'
'x+1/2, y+1/2, z'
'-x+1/2, y+1/2, -z+1/2'
'-x, -y, -z'
'x, -y, z-1/2'
'-x+1/2, -y+1/2, -z'
'x+1/2, -y+1/2, z-1/2'

loop_
_atom_site_label
_atom_site_type_symbol
_atom_site_fract_x
_atom_site_fract_y
_atom_site_fract_z
_atom_site_U_iso_or_equiv
_atom_site_adp_type
_atom_site_occupancy
_atom_site_site_symmetry_order
_atom_site_calc_flag
_atom_site_refinement_flags_posn
_atom_site_refinement_flags_adp
_atom_site_refinement_flags_occupancy
_atom_site_disorder_assembly
_atom_site_disorder_group
C1 C 0.40343(11) 0.41218(18) 0.5797(2) 0.0320(8) Uani 1 1 d . . . . .
H1 H 0.3761 0.3957 0.5545 0.038 Uiso 1 1 calc R U . . .
C2 C 0.43549(10) 0.36955(17) 0.60910(19) 0.0278(7) Uani 1 1 d . . . . .
C3 C 0.43185(11) 0.30343(17) 0.60498(19) 0.0295(8) Uani 1 1 d . . . . .
C4 C 0.39752(12) 0.25612(19) 0.5692(2) 0.0376(9) Uani 1 1 d . . . . .
H4 H 0.3693 0.2755 0.5441 0.045 Uiso 1 1 calc R U . . .
C5 C 0.41083(13) 0.2191(2) 0.5182(2) 0.0452(10) Uani 1 1 d . . . . .
H5 H 0.3904 0.1855 0.4940 0.054 Uiso 1 1 calc R U . . .
H5A H 0.4112 0.2476 0.4810 0.054 Uiso 1 1 calc R U . . .
C6 C 0.45347(13) 0.1907(2) 0.5597(2) 0.0414(10) Uani 1 1 d . . . . .
H6 H 0.4723 0.2060 0.5397 0.050 Uiso 1 1 calc R U . . .
H6A H 0.4516 0.1446 0.5546 0.050 Uiso 1 1 calc R U . . .
C7 C 0.47174(12) 0.20850(18) 0.6406(2) 0.0369(9) Uani 1 1 d . . . . .
H7 H 0.5002 0.1912 0.6699 0.044 Uiso 1 1 calc R U . . .
C8 C 0.40109(12) 0.20949(18) 0.6265(2) 0.0393(9) Uani 1 1 d . . . . .
H8 H 0.3781 0.1982 0.6353 0.047 Uiso 1 1 calc R U . . .
C9 C 0.43950(14) 0.18525(19) 0.6642(2) 0.0420(10) Uani 1 1 d . . . . .
H9 H 0.4459 0.1562 0.7022 0.050 Uiso 1 1 calc R U . . .
C10 C 0.47004(11) 0.27843(16) 0.64090(18) 0.0270(7) Uani 1 1 d . . . . .
C11 C 0.49910(10) 0.32915(16) 0.66779(17) 0.0246(7) Uani 1 1 d . . . . .
C12 C 0.54158(10) 0.32303(16) 0.70547(18) 0.0246(7) Uani 1 1 d . . . . .
H12 H 0.5525 0.2817 0.7158 0.029 Uiso 1 1 calc R U . . .
C13 C 0.56953(10) 0.37186(15) 0.72945(17) 0.0222(7) Uani 1 1 d . . . . .
C14 C 0.61366(10) 0.36537(16) 0.76573(18) 0.0243(7) Uani 1 1 d . . . . .
C15 C 0.64461(10) 0.31322(16) 0.78543(19) 0.0275(7) Uani 1 1 d . . . . .
H15 H 0.6315 0.2707 0.7755 0.033 Uiso 1 1 calc R U . . .
C16 C 0.67493(11) 0.32311(17) 0.8639(2) 0.0308(8) Uani 1 1 d . . . . .
H16 H 0.6814 0.2913 0.8992 0.037 Uiso 1 1 calc R U . . .
C17 C 0.69196(10) 0.38196(17) 0.87892(19) 0.0294(8) Uani 1 1 d . . . . .
H17 H 0.7114 0.3945 0.9255 0.035 Uiso 1 1 calc R U . . .
C18 C 0.67677(10) 0.42560(16) 0.81391(19) 0.0262(7) Uani 1 1 d . . . . .
H18 H 0.6884 0.4690 0.8258 0.031 Uiso 1 1 calc R U . . .
C19 C 0.67027(12) 0.32707(17) 0.7432(2) 0.0329(8) Uani 1 1 d . . . . .
H19 H 0.6927 0.2956 0.7558 0.040 Uiso 1 1 calc R U . . .
H19A H 0.6520 0.3237 0.6912 0.040 Uiso 1 1 calc R U . . .
C20 C 0.68893(11) 0.39111(18) 0.7597(2) 0.0331(8) Uani 1 1 d . . . . .
H20 H 0.6791 0.4158 0.7149 0.040 Uiso 1 1 calc R U . . .
H20A H 0.7196 0.3878 0.7801 0.040 Uiso 1 1 calc R U . . .
C21 C 0.63020(10) 0.42373(15) 0.78019(17) 0.0237(7) Uani 1 1 d . . . . .
C22 C 0.59695(10) 0.46779(15) 0.75352(17) 0.0213(7) Uani 1 1 d . . . . .
C23 C 0.60050(10) 0.53209(15) 0.75672(18) 0.0229(7) Uani 1 1 d . . . . .
H23 H 0.6277 0.5489 0.7814 0.027 Uiso 1 1 calc R U . . .
C24 C 0.56841(10) 0.57406(15) 0.72754(17) 0.0218(7) Uani 1 1 d . . . . .
C25 C 0.57261(11) 0.64127(15) 0.72701(18) 0.0252(7) Uani 1 1 d . . . . .
C26 C 0.60729(11) 0.68789(16) 0.7513(2) 0.0290(8) Uani 1 1 d . . . . .
H26 H 0.6354 0.6684 0.7770 0.035 Uiso 1 1 calc R U . . .
C27 C 0.59732(13) 0.73595(18) 0.7977(2) 0.0384(9) Uani 1 1 d . . . . .
H27 H 0.5992 0.7149 0.8414 0.046 Uiso 1 1 calc R U . . .
H27A H 0.6182 0.7700 0.8127 0.046 Uiso 1 1 calc R U . . .
C28 C 0.55582(12) 0.76266(17) 0.7584(2) 0.0377(9) Uani 1 1 d . . . . .
H28 H 0.5582 0.8087 0.7553 0.045 Uiso 1 1 calc R U . . .
H28A H 0.5392 0.7541 0.7849 0.045 Uiso 1 1 calc R U . . .
C29 C 0.53294(12) 0.73531(17) 0.6817(2) 0.0342(8) Uani 1 1 d . . . . .
H29 H 0.5042 0.7524 0.6540 0.041 Uiso 1 1 calc R U . . .
C30 C 0.60162(13) 0.72411(18) 0.6841(2) 0.0382(9) Uani 1 1 d . . . . .
H30 H 0.6230 0.7285 0.6690 0.046 Uiso 1 1 calc R U . . .
C31 C 0.56220(14) 0.74987(19) 0.6474(2) 0.0448(10) Uani 1 1 d . . . . .
H31 H 0.5541 0.7742 0.6051 0.054 Uiso 1 1 calc R U . . .
C32 C 0.53396(11) 0.66557(16) 0.69109(18) 0.0266(7) Uani 1 1 d . . . . .
C33 C 0.50483(10) 0.61546(16) 0.66881(18) 0.0258(7) Uani 1 1 d . . . . .
C34 C 0.46225(11) 0.62083(17) 0.63043(18) 0.0282(7) Uani 1 1 d . . . . .
H34 H 0.4512 0.6620 0.6192 0.034 Uiso 1 1 calc R U . . .
C35 C 0.43461(10) 0.57259(17) 0.60712(18) 0.0264(7) Uani 1 1 d . . . . .
C36 C 0.39035(11) 0.57810(18) 0.56523(19) 0.0320(8) Uani 1 1 d . . . . .
C37 C 0.35988(12) 0.6299(2) 0.5317(2) 0.0401(9) Uani 1 1 d . . . . .
H37 H 0.3727 0.6725 0.5430 0.048 Uiso 1 1 calc R U . . .
C38 C 0.33851(14) 0.6154(2) 0.4510(2) 0.0487(11) Uani 1 1 d . . . . .
H38 H 0.3159 0.6461 0.4266 0.058 Uiso 1 1 calc R U . . .
H38A H 0.3590 0.6202 0.4313 0.058 Uiso 1 1 calc R U . . .
C39 C 0.32147(13) 0.5533(2) 0.4358(2) 0.0465(10) Uani 1 1 d . . . . .
H39 H 0.3346 0.5298 0.4101 0.056 Uiso 1 1 calc R U . . .
H39A H 0.2913 0.5559 0.4040 0.056 Uiso 1 1 calc R U . . .
C40 C 0.32829(12) 0.5175(2) 0.5043(2) 0.0434(10) Uani 1 1 d . . . . .
H40 H 0.3169 0.4739 0.4949 0.052 Uiso 1 1 calc R U . . .
C41 C 0.32536(12) 0.6202(2) 0.5559(2) 0.0455(10) Uani 1 1 d . . . . .
H41 H 0.3165 0.6518 0.5783 0.055 Uiso 1 1 calc R U . . .
C42 C 0.30835(12) 0.5592(2) 0.5411(2) 0.0505(12) Uani 1 1 d . . . . .
H42 H 0.2868 0.5453 0.5527 0.061 Uiso 1 1 calc R U . . .
C43 C 0.37424(11) 0.51999(19) 0.5512(2) 0.0338(8) Uani 1 1 d . . . . .
C44 C 0.40720(11) 0.47593(17) 0.5834(2) 0.0295(8) Uani 1 1 d . . . . .
N1 N 0.47736(8) 0.38476(13) 0.64826(15) 0.0241(6) Uani 1 1 d . . . . .
N2 N 0.55969(8) 0.43493(12) 0.72237(14) 0.0205(5) Uani 1 1 d . . . . .
N3 N 0.52678(8) 0.55964(12) 0.69167(14) 0.0212(6) Uani 1 1 d . . . . .
N4 N 0.44415(8) 0.50915(14) 0.61780(15) 0.0241(6) Uani 1 1 d . . . . .
Au1 Au 0.50191(2) 0.47209(2) 0.67040(2) 0.01963(5) Uani 1 1 d . . . . .
C45 C 0.31650(9) 0.08989(14) 0.37416(17) 0.0209(6) Uani 1 1 d . . . . .
C46 C 0.31424(10) 0.09694(15) 0.30569(18) 0.0243(7) Uani 1 1 d . . . . .
H46 H 0.3214 0.0625 0.2844 0.029 Uiso 1 1 calc R U . . .
C47 C 0.30180(11) 0.15297(16) 0.26791(18) 0.0275(7) Uani 1 1 d . . . . .
C48 C 0.30050(12) 0.15823(18) 0.1949(2) 0.0357(9) Uani 1 1 d . . . . .
C49 C 0.29049(11) 0.20392(16) 0.2971(2) 0.0305(8) Uani 1 1 d . . . . .
H49 H 0.2815 0.2420 0.2711 0.037 Uiso 1 1 calc R U . . .
C50 C 0.29257(10) 0.19808(15) 0.3645(2) 0.0280(7) Uani 1 1 d . . . . .
C51 C 0.28203(12) 0.25371(16) 0.3975(2) 0.0360(9) Uani 1 1 d . . . . .
C52 C 0.30562(10) 0.14234(15) 0.40227(18) 0.0241(7) Uani 1 1 d . . . . .
H52 H 0.3072 0.1398 0.4490 0.029 Uiso 1 1 calc R U . . .
C53 C 0.34683(10) 0.03142(13) 0.50317(18) 0.0212(7) Uani 1 1 d . . . . .
C54 C 0.31697(10) 0.04337(15) 0.52824(18) 0.0239(7) Uani 1 1 d . . . . .
H54 H 0.2888 0.0489 0.4944 0.029 Uiso 1 1 calc R U . . .
C55 C 0.32708(11) 0.04744(16) 0.60061(19) 0.0263(7) Uani 1 1 d . . . . .
C56 C 0.29405(12) 0.0601(2) 0.6247(2) 0.0375(9) Uani 1 1 d . . . . .
C57 C 0.36731(12) 0.03831(17) 0.6516(2) 0.0311(8) Uani 1 1 d . . . . .
H57 H 0.3743 0.0403 0.7012 0.037 Uiso 1 1 calc R U . . .
C58 C 0.39729(12) 0.02615(18) 0.6285(2) 0.0342(8) Uani 1 1 d . . . . .
C59 C 0.44104(15) 0.0148(3) 0.6817(2) 0.0612(15) Uani 1 1 d . . . . .
C60 C 0.38722(11) 0.02333(16) 0.55583(19) 0.0274(7) Uani 1 1 d . . . . .
H60 H 0.4087 0.0156 0.5418 0.033 Uiso 1 1 calc R U . . .
C61 C 0.37125(10) -0.00279(15) 0.40242(17) 0.0217(7) Uani 1 1 d . . . . .
C62 C 0.40493(10) 0.03621(15) 0.41197(17) 0.0232(7) Uani 1 1 d . . . . .
H62 H 0.4045 0.0787 0.4253 0.028 Uiso 1 1 calc R U . . .
C63 C 0.43874(11) 0.01505(16) 0.40261(18) 0.0254(7) Uani 1 1 d . . . . .
C64 C 0.47313(11) 0.05896(18) 0.4119(2) 0.0322(8) Uani 1 1 d . . . . .
C65 C 0.44068(11) -0.04652(17) 0.38270(18) 0.0276(7) Uani 1 1 d . . . . .
H65 H 0.4640 -0.0613 0.3767 0.033 Uiso 1 1 calc R U . . .
C66 C 0.40773(11) -0.08559(16) 0.37186(18) 0.0285(7) Uani 1 1 d . . . . .
C67 C 0.40832(13) -0.15164(18) 0.3486(2) 0.0389(9) Uani 1 1 d . . . . .
C68 C 0.37356(11) -0.06400(15) 0.38092(18) 0.0249(7) Uani 1 1 d . . . . .
H68 H 0.3511 -0.0919 0.3722 0.030 Uiso 1 1 calc R U . . .
C69 C 0.29602(10) -0.03064(14) 0.38808(18) 0.0219(7) Uani 1 1 d . . . . .
C70 C 0.30013(11) -0.08227(15) 0.43238(18) 0.0256(7) Uani 1 1 d . . . . .
H70 H 0.3212 -0.0815 0.4803 0.031 Uiso 1 1 calc R U . . .
C71 C 0.27457(12) -0.13451(16) 0.40897(19) 0.0290(8) Uani 1 1 d . . . . .
C72 C 0.28386(14) -0.18918(18) 0.4589(2) 0.0421(10) Uani 1 1 d . . . . .
C73 C 0.24286(11) -0.13655(16) 0.3406(2) 0.0289(8) Uani 1 1 d . . . . .
H73 H 0.2252 -0.1721 0.3244 0.035 Uiso 1 1 calc R U . . .
C74 C 0.23720(10) -0.08579(16) 0.29569(18) 0.0253(7) Uani 1 1 d . . . . .
C75 C 0.20343(11) -0.08619(16) 0.22114(19) 0.0282(7) Uani 1 1 d . . . . .
C76 C 0.26363(10) -0.03383(14) 0.31918(18) 0.0230(7) Uani 1 1 d . . . . .
H76 H 0.2594 0.0002 0.2873 0.028 Uiso 1 1 calc R U . . .
F1 F 0.32889(10) 0.12242(13) 0.18759(15) 0.0640(8) Uani 1 1 d . . . . .
F2 F 0.26409(9) 0.14297(15) 0.14305(13) 0.0691(9) Uani 1 1 d . . . . .
F3 F 0.30871(7) 0.21633(10) 0.18121(12) 0.0432(5) Uani 1 1 d . . . . .
F4 F 0.24831(8) 0.28372(11) 0.35124(15) 0.0594(7) Uani 1 1 d . . . . .
F5 F 0.31295(7) 0.29676(10) 0.41985(13) 0.0433(6) Uani 1 1 d . . . . .
F6 F 0.27631(9) 0.23972(10) 0.45474(15) 0.0509(6) Uani 1 1 d . . . . .
F7 F 0.2648(13) 0.097(3) 0.577(2) 0.054(15) Uani 0.28(3) 1 d . . P A 1
F8 F 0.3057(13) 0.082(2) 0.684(2) 0.043(9) Uani 0.28(3) 1 d . . P A 1
F9 F 0.2722(12) 0.0072(17) 0.620(3) 0.060(11) Uani 0.28(3) 1 d . . P A 1
F25 F 0.2586(6) 0.0823(14) 0.5753(8) 0.039(5) Uani 0.53(3) 1 d . . P A 2
F26 F 0.2838(9) 0.0087(8) 0.6513(18) 0.069(8) Uani 0.53(3) 1 d . . P A 2
F27 F 0.3064(8) 0.1046(12) 0.6783(16) 0.052(6) Uani 0.53(3) 1 d . . P A 2
F28 F 0.2581(13) 0.047(6) 0.578(3) 0.13(4) Uani 0.190(18) 1 d . . P A 3
F29 F 0.3055(11) 0.043(4) 0.6915(19) 0.063(12) Uani 0.190(18) 1 d . . P A 3
F30 F 0.297(3) 0.123(2) 0.633(7) 0.18(3) Uani 0.190(18) 1 d . . P A 3
F10 F 0.46874(8) 0.0409(2) 0.66259(15) 0.0831(11) Uani 1 1 d . . . . .
F11 F 0.44974(9) 0.0386(2) 0.74606(14) 0.0852(12) Uani 1 1 d . . . . .
F12 F 0.45131(12) -0.0445(2) 0.6900(2) 0.1021(13) Uani 1 1 d . . . . .
F13 F 0.46677(8) 0.08884(12) 0.35120(13) 0.0518(6) Uani 1 1 d . . . . .
F14 F 0.47889(7) 0.10364(12) 0.46039(14) 0.0512(7) Uani 1 1 d . . . . .
F15 F 0.50989(7) 0.02995(11) 0.43354(14) 0.0449(6) Uani 1 1 d . . . . .
F16 F 0.38029(9) -0.18829(11) 0.35312(18) 0.0659(8) Uani 1 1 d . . . . .
F17 F 0.40458(16) -0.15623(13) 0.28361(19) 0.1050(15) Uani 1 1 d . . . . .
F18 F 0.44429(10) -0.18029(14) 0.3890(2) 0.0956(13) Uani 1 1 d . . . . .
F19 F 0.25335(12) -0.22907(14) 0.43921(15) 0.0868(12) Uani 1 1 d . . . . .
F20 F 0.31662(15) -0.21963(18) 0.4655(3) 0.135(2) Uani 1 1 d . . . . .
F21 F 0.29112(13) -0.17225(14) 0.52437(15) 0.0900(12) Uani 1 1 d . . . . .
F22 F 0.18204(7) -0.14022(11) 0.20398(12) 0.0453(6) Uani 1 1 d . . . . .
F23 F 0.21702(7) -0.07700(11) 0.17149(12) 0.0420(5) Uani 1 1 d . . . . .
F24 F 0.17508(7) -0.04121(12) 0.20980(13) 0.0466(6) Uani 1 1 d . . . . .
C77 C 0.4151(3) -0.1390(4) 0.5628(4) 0.121(3) Uani 1 1 d . . . . .
H77 H 0.3921 -0.1395 0.5762 0.181 Uiso 1 1 calc R U . . .
H77A H 0.4081 -0.1109 0.5218 0.181 Uiso 1 1 calc R U . . .
H77B H 0.4404 -0.1240 0.6033 0.181 Uiso 1 1 calc R U . . .
C78 C 0.4216(2) -0.1991(4) 0.5443(4) 0.088(2) Uani 1 1 d . . . . .
N5 N 0.4276(2) -0.2475(4) 0.5299(4) 0.130(3) Uani 1 1 d . . . . .
B1 B 0.33238(12) 0.02317(16) 0.4172(2) 0.0212(7) Uani 1 1 d . . . . .
C81 C 0.0682(5) 0.0130(7) 0.0657(9) 0.104(5) Uiso 0.525(7) 1 d D . P B 4
H84 H 0.0971 0.0259 0.0949 0.156 Uiso 0.525(7) 1 calc R U P B 4
H85 H 0.0579 0.0322 0.0182 0.156 Uiso 0.525(7) 1 calc R U P B 4
H86 H 0.0509 0.0266 0.0889 0.156 Uiso 0.525(7) 1 calc R U P B 4
C82 C 0.0664(6) -0.0509(7) 0.0590(11) 0.128(6) Uiso 0.525(7) 1 d D . P B 4
N6 N 0.0057(6) -0.1564(8) -0.0053(10) 0.139(6) Uiso 0.475(7) 1 d . . P B 5
N7 N 0.0422(6) -0.0915(10) 0.0323(12) 0.200(9) Uiso 0.525(7) 1 d D . P B 4
C79 C -0.0328(8) -0.1497(11) -0.0363(12) 0.135(7) Uiso 0.475(7) 1 d . . P B 5
C80 C -0.0675(7) -0.1102(10) -0.0699(12) 0.141(8) Uiso 0.475(7) 1 d . . P B 5
H81 H -0.0930 -0.1350 -0.0856 0.211 Uiso 0.475(7) 1 calc R U P B 5
H82 H -0.0671 -0.0781 -0.0360 0.211 Uiso 0.475(7) 1 calc R U P B 5
H83 H -0.0665 -0.0901 -0.1114 0.211 Uiso 0.475(7) 1 calc R U P B 5

loop_
_atom_site_aniso_label
_atom_site_aniso_U_11
_atom_site_aniso_U_22
_atom_site_aniso_U_33
_atom_site_aniso_U_23
_atom_site_aniso_U_13
_atom_site_aniso_U_12
C1 0.0166(17) 0.043(2) 0.0341(19) -0.0017(16) 0.0089(15) -0.0053(15)
C2 0.0188(17) 0.0369(19) 0.0283(18) -0.0050(15) 0.0110(14) -0.0069(14)
C3 0.0212(18) 0.038(2) 0.0307(19) -0.0085(15) 0.0125(15) -0.0107(15)
C4 0.0229(19) 0.043(2) 0.045(2) -0.0141(18) 0.0133(17) -0.0135(16)
C5 0.037(2) 0.061(3) 0.038(2) -0.021(2) 0.0167(19) -0.020(2)
C6 0.041(2) 0.044(2) 0.050(2) -0.0209(19) 0.029(2) -0.0128(18)
C7 0.030(2) 0.033(2) 0.046(2) -0.0092(17) 0.0143(18) -0.0105(16)
C8 0.035(2) 0.040(2) 0.053(2) -0.0163(18) 0.028(2) -0.0192(18)
C9 0.052(3) 0.036(2) 0.045(2) -0.0128(18) 0.027(2) -0.0218(19)
C10 0.0238(18) 0.0305(18) 0.0287(18) -0.0074(14) 0.0134(15) -0.0073(14)
C11 0.0208(17) 0.0303(18) 0.0249(17) -0.0023(13) 0.0120(14) -0.0038(13)
C12 0.0218(17) 0.0240(17) 0.0270(17) -0.0004(13) 0.0100(14) -0.0007(13)
C13 0.0207(16) 0.0236(16) 0.0229(16) -0.0003(13) 0.0101(14) -0.0026(13)
C14 0.0206(17) 0.0269(17) 0.0255(17) 0.0014(13) 0.0104(14) -0.0014(13)
C15 0.0198(17) 0.0244(17) 0.038(2) 0.0025(14) 0.0121(15) -0.0009(13)
C16 0.0229(18) 0.0347(19) 0.0339(19) 0.0103(15) 0.0117(15) 0.0052(15)
C17 0.0186(17) 0.041(2) 0.0257(18) 0.0054(15) 0.0070(14) 0.0015(15)
C18 0.0176(16) 0.0263(17) 0.0330(18) 0.0013(14) 0.0096(14) -0.0017(13)
C19 0.030(2) 0.034(2) 0.039(2) -0.0003(16) 0.0188(17) 0.0038(15)
C20 0.0244(19) 0.042(2) 0.037(2) 0.0023(16) 0.0172(16) -0.0007(16)
C21 0.0188(16) 0.0269(17) 0.0250(17) 0.0010(13) 0.0091(14) -0.0022(13)
C22 0.0190(16) 0.0265(17) 0.0188(16) -0.0001(12) 0.0086(13) -0.0028(13)
C23 0.0192(16) 0.0263(17) 0.0227(17) -0.0017(13) 0.0087(14) -0.0061(13)
C24 0.0213(16) 0.0237(16) 0.0217(16) -0.0003(13) 0.0106(13) -0.0021(13)
C25 0.0270(18) 0.0232(17) 0.0283(17) 0.0000(13) 0.0148(15) -0.0017(14)
C26 0.0285(19) 0.0238(17) 0.038(2) -0.0006(15) 0.0177(16) -0.0032(14)
C27 0.040(2) 0.033(2) 0.051(2) -0.0099(17) 0.029(2) -0.0113(17)
C28 0.041(2) 0.0263(19) 0.056(3) -0.0049(17) 0.031(2) -0.0041(16)
C29 0.032(2) 0.0254(18) 0.045(2) 0.0055(16) 0.0170(18) 0.0043(15)
C30 0.038(2) 0.037(2) 0.049(2) 0.0086(18) 0.0283(19) 0.0005(17)
C31 0.063(3) 0.032(2) 0.054(3) 0.0142(18) 0.039(2) 0.0053(19)
C32 0.0265(18) 0.0251(17) 0.0289(18) 0.0023(14) 0.0127(15) 0.0000(14)
C33 0.0254(18) 0.0263(17) 0.0271(18) 0.0046(13) 0.0128(15) 0.0045(14)
C34 0.0256(18) 0.0300(18) 0.0289(18) 0.0029(14) 0.0119(15) 0.0061(14)
C35 0.0203(17) 0.0350(19) 0.0229(17) 0.0012(14) 0.0087(14) 0.0047(14)
C36 0.0225(18) 0.043(2) 0.0300(19) 0.0055(16) 0.0116(15) 0.0058(16)
C37 0.0235(19) 0.047(2) 0.044(2) 0.0073(18) 0.0096(17) 0.0079(17)
C38 0.037(2) 0.067(3) 0.037(2) 0.017(2) 0.0117(19) 0.013(2)
C39 0.029(2) 0.071(3) 0.032(2) 0.000(2) 0.0054(17) 0.005(2)
C40 0.0178(19) 0.051(2) 0.050(3) 0.0054(19) 0.0049(18) 0.0011(17)
C41 0.027(2) 0.064(3) 0.044(2) 0.001(2) 0.0139(18) 0.012(2)
C42 0.021(2) 0.083(3) 0.049(3) 0.014(2) 0.0169(19) 0.012(2)
C43 0.0185(18) 0.048(2) 0.035(2) 0.0050(17) 0.0121(16) 0.0031(16)
C44 0.0177(17) 0.042(2) 0.0287(19) 0.0023(15) 0.0106(15) -0.0003(15)
N1 0.0180(14) 0.0303(15) 0.0253(14) -0.0039(12) 0.0107(12) -0.0055(12)
N2 0.0141(13) 0.0238(14) 0.0225(13) -0.0004(11) 0.0070(11) -0.0026(11)
N3 0.0167(13) 0.0232(14) 0.0232(14) 0.0016(11) 0.0083(11) 0.0011(11)
N4 0.0170(14) 0.0316(15) 0.0235(14) 0.0012(12) 0.0087(12) 0.0002(12)
Au1 0.01550(7) 0.02678(8) 0.01765(7) -0.00052(5) 0.00826(5) -0.00161(5)
C45 0.0133(15) 0.0181(15) 0.0276(17) 0.0016(13) 0.0058(13) -0.0025(12)
C46 0.0174(16) 0.0225(16) 0.0287(18) 0.0013(13) 0.0062(14) -0.0018(13)
C47 0.0241(18) 0.0259(17) 0.0286(18) 0.0052(14) 0.0081(15) -0.0040(14)
C48 0.035(2) 0.032(2) 0.035(2) 0.0074(16) 0.0111(17) -0.0026(16)
C49 0.0232(18) 0.0199(17) 0.040(2) 0.0068(14) 0.0060(15) 0.0006(14)
C50 0.0202(17) 0.0206(16) 0.039(2) 0.0017(14) 0.0092(15) 0.0004(13)
C51 0.034(2) 0.0206(17) 0.044(2) 0.0016(16) 0.0093(18) 0.0058(15)
C52 0.0179(16) 0.0232(16) 0.0292(18) 0.0013(13) 0.0086(14) 0.0000(13)
C53 0.0229(17) 0.0145(15) 0.0278(17) 0.0023(12) 0.0125(14) 0.0030(12)
C54 0.0199(17) 0.0228(16) 0.0287(18) -0.0001(13) 0.0105(14) 0.0016(13)
C55 0.0269(18) 0.0237(16) 0.0322(19) -0.0021(14) 0.0166(15) 0.0001(14)
C56 0.034(2) 0.047(2) 0.036(2) -0.0060(19) 0.0191(19) 0.0035(19)
C57 0.031(2) 0.038(2) 0.0254(18) -0.0021(15) 0.0135(16) 0.0023(15)
C58 0.027(2) 0.047(2) 0.0268(19) -0.0010(16) 0.0103(16) 0.0059(16)
C59 0.035(3) 0.112(5) 0.031(2) 0.002(2) 0.008(2) 0.029(3)
C60 0.0233(18) 0.0330(19) 0.0295(19) 0.0016(14) 0.0149(15) 0.0034(14)
C61 0.0224(17) 0.0233(16) 0.0189(16) 0.0037(12) 0.0086(13) 0.0050(13)
C62 0.0235(17) 0.0255(17) 0.0212(16) 0.0021(13) 0.0106(14) 0.0032(13)
C63 0.0250(18) 0.0322(18) 0.0190(16) -0.0001(13) 0.0097(14) 0.0035(14)
C64 0.0278(19) 0.042(2) 0.0317(19) -0.0054(16) 0.0173(16) 0.0000(16)
C65 0.0291(19) 0.0323(18) 0.0268(18) 0.0011(14) 0.0171(15) 0.0081(15)
C66 0.0330(19) 0.0281(18) 0.0274(18) -0.0004(14) 0.0161(15) 0.0075(15)
C67 0.043(2) 0.030(2) 0.055(3) -0.0033(18) 0.033(2) 0.0059(17)
C68 0.0258(18) 0.0235(17) 0.0272(17) 0.0008(13) 0.0135(15) 0.0019(13)
C69 0.0231(17) 0.0193(16) 0.0292(18) -0.0009(13) 0.0170(15) 0.0023(13)
C70 0.0302(18) 0.0224(16) 0.0282(17) -0.0010(13) 0.0165(15) 0.0004(14)
C71 0.040(2) 0.0223(17) 0.0326(19) -0.0009(14) 0.0236(17) -0.0041(15)
C72 0.058(3) 0.029(2) 0.043(2) 0.0035(17) 0.025(2) -0.0104(19)
C73 0.035(2) 0.0233(17) 0.039(2) -0.0091(15) 0.0263(17) -0.0095(15)
C74 0.0248(17) 0.0265(17) 0.0316(18) -0.0059(14) 0.0188(15) -0.0015(14)
C75 0.0259(18) 0.0291(18) 0.0360(19) -0.0089(15) 0.0193(16) -0.0057(15)
C76 0.0239(17) 0.0200(16) 0.0303(18) -0.0001(13) 0.0165(15) 0.0009(13)
F1 0.098(2) 0.0597(17) 0.0523(16) 0.0192(13) 0.0494(16) 0.0295(16)
F2 0.0623(18) 0.097(2) 0.0328(13) -0.0011(14) 0.0069(13) -0.0467(17)
F3 0.0515(14) 0.0384(12) 0.0411(13) 0.0095(10) 0.0217(11) -0.0082(11)
F4 0.0469(15) 0.0362(13) 0.0696(17) -0.0089(12) 0.0025(13) 0.0214(11)
F5 0.0494(14) 0.0251(11) 0.0480(14) -0.0053(10) 0.0148(11) -0.0067(10)
F6 0.0741(18) 0.0283(12) 0.0702(17) -0.0020(11) 0.0498(15) 0.0077(11)
F7 0.038(18) 0.06(2) 0.08(2) 0.015(11) 0.043(15) 0.022(17)
F8 0.039(7) 0.06(3) 0.031(9) -0.016(18) 0.018(6) -0.004(19)
F9 0.049(15) 0.063(14) 0.09(3) 0.002(16) 0.054(18) -0.015(10)
F25 0.022(6) 0.072(14) 0.031(5) 0.000(6) 0.017(4) 0.004(7)
F26 0.096(17) 0.048(8) 0.116(18) 0.034(11) 0.094(16) 0.024(10)
F27 0.039(5) 0.067(13) 0.054(8) -0.035(9) 0.024(5) 0.005(8)
F28 0.034(19) 0.31(10) 0.06(3) -0.06(5) 0.029(18) -0.04(5)
F29 0.062(15) 0.10(3) 0.051(14) 0.03(2) 0.049(13) 0.02(2)
F30 0.24(7) 0.13(3) 0.30(7) 0.00(5) 0.24(6) 0.05(4)
F10 0.0225(13) 0.180(4) 0.0435(16) -0.0212(19) 0.0118(12) 0.0100(17)
F11 0.0350(15) 0.189(4) 0.0249(13) -0.0116(17) 0.0067(11) 0.0226(18)
F12 0.076(2) 0.128(3) 0.075(2) 0.026(2) 0.0078(19) 0.060(2)
F13 0.0463(14) 0.0617(16) 0.0484(14) 0.0144(12) 0.0219(12) -0.0119(12)
F14 0.0421(14) 0.0584(15) 0.0680(17) -0.0322(13) 0.0378(13) -0.0203(12)
F15 0.0239(12) 0.0559(15) 0.0578(16) -0.0034(11) 0.0207(11) 0.0015(10)
F16 0.080(2) 0.0302(13) 0.118(3) -0.0209(14) 0.071(2) -0.0074(13)
F17 0.236(5) 0.0402(16) 0.087(2) -0.0174(15) 0.114(3) -0.005(2)
F18 0.060(2) 0.0404(16) 0.166(4) -0.0173(19) 0.032(2) 0.0194(14)
F19 0.126(3) 0.0639(19) 0.0482(16) 0.0087(14) 0.0183(18) -0.061(2)
F20 0.159(4) 0.083(3) 0.226(5) 0.112(3) 0.141(4) 0.074(3)
F21 0.166(4) 0.0536(17) 0.0369(15) 0.0021(13) 0.0324(19) -0.041(2)
F22 0.0482(14) 0.0419(13) 0.0404(13) -0.0103(10) 0.0146(11) -0.0226(11)
F23 0.0375(12) 0.0623(15) 0.0328(12) -0.0061(10) 0.0216(10) -0.0124(11)
F24 0.0337(13) 0.0568(15) 0.0400(13) -0.0145(11) 0.0076(10) 0.0116(11)
C77 0.120(7) 0.085(5) 0.116(6) 0.048(5) 0.014(5) 0.000(5)
C78 0.063(4) 0.073(4) 0.094(5) 0.047(4) 0.004(3) 0.002(3)
N5 0.135(6) 0.107(5) 0.136(6) 0.062(5) 0.049(5) 0.029(5)
B1 0.0207(19) 0.0189(17) 0.0254(19) 0.0014(14) 0.0115(16) 0.0027(14)

loop_
_atom_type_symbol
_atom_type_description
_atom_type_scat_dispersion_real
_atom_type_scat_dispersion_imag
_atom_type_scat_source
C C 0.0033 0.0016 'International Tables Vol C Tables 4.2.6.8 and 6.1.1.4'
H H 0.0000 0.0000 'International Tables Vol C Tables 4.2.6.8 and 6.1.1.4'
Au Au -2.0133 8.8022 'International Tables Vol C Tables 4.2.6.8 and 6.1.1.4'
B B 0.0013 0.0007 'International Tables Vol C Tables 4.2.6.8 and 6.1.1.4'
F F 0.0171 0.0103 'International Tables Vol C Tables 4.2.6.8 and 6.1.1.4'
N N 0.0061 0.0033 'International Tables Vol C Tables 4.2.6.8 and 6.1.1.4'

loop_
_geom_angle_atom_site_label_1
_geom_angle_atom_site_label_2
_geom_angle_atom_site_label_3
_geom_angle
_geom_angle_site_symmetry_1
_geom_angle_site_symmetry_3
_geom_angle_publ_flag
C44 C1 C2 126.2(3) . . ?
C44 C1 H1 116.9 . . ?
C2 C1 H1 116.9 . . ?
C1 C2 N1 125.2(3) . . ?
C1 C2 C3 126.5(3) . . ?
N1 C2 C3 108.3(3) . . ?
C10 C3 C2 108.5(3) . . ?
C10 C3 C4 114.6(3) . . ?
C2 C3 C4 136.9(3) . . ?
C3 C4 C8 106.4(3) . . ?
C3 C4 C5 104.4(3) . . ?
C8 C4 C5 105.0(3) . . ?
C3 C4 H4 113.4 . . ?
C8 C4 H4 113.4 . . ?
C5 C4 H4 113.4 . . ?
C6 C5 C4 110.5(3) . . ?
C6 C5 H5 109.5 . . ?
C4 C5 H5 109.5 . . ?
C6 C5 H5A 109.5 . . ?
C4 C5 H5A 109.5 . . ?
H5 C5 H5A 108.1 . . ?
C5 C6 C7 110.9(3) . . ?
C5 C6 H6 109.5 . . ?
C7 C6 H6 109.5 . . ?
C5 C6 H6A 109.5 . . ?
C7 C6 H6A 109.5 . . ?
H6 C6 H6A 108.0 . . ?
C10 C7 C9 106.6(3) . . ?
C10 C7 C6 104.4(3) . . ?
C9 C7 C6 104.5(3) . . ?
C10 C7 H7 113.5 . . ?
C9 C7 H7 113.5 . . ?
C6 C7 H7 113.5 . . ?
C9 C8 C4 114.8(3) . . ?
C9 C8 H8 122.6 . . ?
C4 C8 H8 122.6 . . ?
C8 C9 C7 114.3(4) . . ?
C8 C9 H9 122.9 . . ?
C7 C9 H9 122.9 . . ?
C3 C10 C11 107.6(3) . . ?
C3 C10 C7 115.3(3) . . ?
C11 C10 C7 137.1(3) . . ?
C12 C11 N1 126.0(3) . . ?
C12 C11 C10 125.5(3) . . ?
N1 C11 C10 108.4(3) . . ?
C11 C12 C13 125.4(3) . . ?
C11 C12 H12 117.3 . . ?
C13 C12 H12 117.3 . . ?
C12 C13 N2 126.0(3) . . ?
C12 C13 C14 125.2(3) . . ?
N2 C13 C14 108.8(3) . . ?
C21 C14 C13 107.6(3) . . ?
C21 C14 C15 115.1(3) . . ?
C13 C14 C15 137.1(3) . . ?
C14 C15 C16 106.4(3) . . ?
C14 C15 C19 104.8(3) . . ?
C16 C15 C19 105.0(3) . . ?
C14 C15 H15 113.3 . . ?
C16 C15 H15 113.3 . . ?
C19 C15 H15 113.3 . . ?
C17 C16 C15 114.0(3) . . ?
C17 C16 H16 123.0 . . ?
C15 C16 H16 123.0 . . ?
C16 C17 C18 114.0(3) . . ?
C16 C17 H17 123.0 . . ?
C18 C17 H17 123.0 . . ?
C21 C18 C17 106.6(3) . . ?
C21 C18 C20 104.8(3) . . ?
C17 C18 C20 104.3(3) . . ?
C21 C18 H18 113.4 . . ?
C17 C18 H18 113.4 . . ?
C20 C18 H18 113.4 . . ?
C20 C19 C15 111.1(3) . . ?
C20 C19 H19 109.4 . . ?
C15 C19 H19 109.4 . . ?
C20 C19 H19A 109.4 . . ?
C15 C19 H19A 109.4 . . ?
H19 C19 H19A 108.0 . . ?
C19 C20 C18 111.1(3) . . ?
C19 C20 H20 109.4 . . ?
C18 C20 H20 109.4 . . ?
C19 C20 H20A 109.4 . . ?
C18 C20 H20A 109.4 . . ?
H20 C20 H20A 108.0 . . ?
C14 C21 C22 108.2(3) . . ?
C14 C21 C18 114.6(3) . . ?
C22 C21 C18 137.1(3) . . ?
C23 C22 N2 125.1(3) . . ?
C23 C22 C21 126.5(3) . . ?
N2 C22 C21 108.3(3) . . ?
C24 C23 C22 126.0(3) . . ?
C24 C23 H23 117.0 . . ?
C22 C23 H23 117.0 . . ?
C23 C24 N3 126.2(3) . . ?
C23 C24 C25 125.7(3) . . ?
N3 C24 C25 108.1(3) . . ?
C32 C25 C24 107.5(3) . . ?
C32 C25 C26 115.3(3) . . ?
C24 C25 C26 137.1(3) . . ?
C25 C26 C30 105.8(3) . . ?
C25 C26 C27 105.4(3) . . ?
C30 C26 C27 105.0(3) . . ?
C25 C26 H26 113.3 . . ?
C30 C26 H26 113.3 . . ?
C27 C26 H26 113.3 . . ?
C28 C27 C26 111.4(3) . . ?
C28 C27 H27 109.3 . . ?
C26 C27 H27 109.3 . . ?
C28 C27 H27A 109.3 . . ?
C26 C27 H27A 109.3 . . ?
H27 C27 H27A 108.0 . . ?
C27 C28 C29 112.1(3) . . ?
C27 C28 H28 109.2 . . ?
C29 C28 H28 109.2 . . ?
C27 C28 H28A 109.2 . . ?
C29 C28 H28A 109.2 . . ?
H28 C28 H28A 107.9 . . ?
C32 C29 C31 106.2(3) . . ?
C32 C29 C28 105.5(3) . . ?
C31 C29 C28 104.0(3) . . ?
C32 C29 H29 113.4 . . ?
C31 C29 H29 113.4 . . ?
C28 C29 H29 113.4 . . ?
C31 C30 C26 113.3(3) . . ?
C31 C30 H30 123.3 . . ?
C26 C30 H30 123.3 . . ?
C30 C31 C29 113.6(3) . . ?
C30 C31 H31 123.2 . . ?
C29 C31 H31 123.2 . . ?
C25 C32 C33 108.5(3) . . ?
C25 C32 C29 114.4(3) . . ?
C33 C32 C29 137.0(3) . . ?
C34 C33 N3 125.7(3) . . ?
C34 C33 C32 126.3(3) . . ?
N3 C33 C32 108.1(3) . . ?
C35 C34 C33 126.0(3) . . ?
C35 C34 H34 117.0 . . ?
C33 C34 H34 117.0 . . ?
C34 C35 N4 126.2(3) . . ?
C34 C35 C36 126.0(3) . . ?
N4 C35 C36 107.7(3) . . ?
C43 C36 C35 108.0(3) . . ?
C43 C36 C37 115.2(3) . . ?
C35 C36 C37 136.6(4) . . ?
C36 C37 C38 105.7(3) . . ?
C36 C37 C41 105.9(3) . . ?
C38 C37 C41 104.1(3) . . ?
C36 C37 H37 113.4 . . ?
C38 C37 H37 113.4 . . ?
C41 C37 H37 113.4 . . ?
C39 C38 C37 112.7(4) . . ?
C39 C38 H38 109.1 . . ?
C37 C38 H38 109.1 . . ?
C39 C38 H38A 109.1 . . ?
C37 C38 H38A 109.1 . . ?
H38 C38 H38A 107.8 . . ?
C38 C39 C40 112.1(4) . . ?
C38 C39 H39 109.2 . . ?
C40 C39 H39 109.2 . . ?
C38 C39 H39A 109.2 . . ?
C40 C39 H39A 109.2 . . ?
H39 C39 H39A 107.9 . . ?
C43 C40 C39 105.5(3) . . ?
C43 C40 C42 105.8(4) . . ?
C39 C40 C42 104.7(4) . . ?
C43 C40 H40 113.4 . . ?
C39 C40 H40 113.4 . . ?
C42 C40 H40 113.4 . . ?
C42 C41 C37 112.6(4) . . ?
C42 C41 H41 123.7 . . ?
C37 C41 H41 123.7 . . ?
C41 C42 C40 113.0(4) . . ?
C41 C42 H42 123.5 . . ?
C40 C42 H42 123.5 . . ?
C36 C43 C44 108.6(3) . . ?
C36 C43 C40 114.7(3) . . ?
C44 C43 C40 136.6(4) . . ?
C1 C44 N4 125.8(3) . . ?
C1 C44 C43 126.2(3) . . ?
N4 C44 C43 108.0(3) . . ?
C11 N1 C2 107.1(3) . . ?
C11 N1 Au1 126.4(2) . . ?
C2 N1 Au1 126.5(2) . . ?
C13 N2 C22 107.1(3) . . ?
C13 N2 Au1 126.2(2) . . ?
C22 N2 Au1 126.6(2) . . ?
C24 N3 C33 107.9(3) . . ?
C24 N3 Au1 126.1(2) . . ?
C33 N3 Au1 125.8(2) . . ?
C44 N4 C35 107.7(3) . . ?
C44 N4 Au1 126.3(2) . . ?
C35 N4 Au1 125.9(2) . . ?
N1 Au1 N4 89.94(11) . . ?
N1 Au1 N2 90.00(11) . . ?
N4 Au1 N2 179.61(11) . . ?
N1 Au1 N3 179.30(11) . . ?
N4 Au1 N3 90.22(11) . . ?
N2 Au1 N3 89.83(10) . . ?
N1 Au1 Au1 91.27(8) . 2_656 ?
N4 Au1 Au1 93.28(8) . 2_656 ?
N2 Au1 Au1 87.10(7) . 2_656 ?
N3 Au1 Au1 89.41(7) . 2_656 ?
C52 C45 C46 116.0(3) . . ?
C52 C45 B1 124.0(3) . . ?
C46 C45 B1 119.9(3) . . ?
C47 C46 C45 121.9(3) . . ?
C47 C46 H46 119.1 . . ?
C45 C46 H46 119.1 . . ?
C49 C47 C46 120.5(3) . . ?
C49 C47 C48 119.9(3) . . ?
C46 C47 C48 119.6(3) . . ?
F2 C48 F1 107.1(4) . . ?
F2 C48 F3 106.7(3) . . ?
F1 C48 F3 104.9(3) . . ?
F2 C48 C47 112.9(3) . . ?
F1 C48 C47 112.8(3) . . ?
F3 C48 C47 112.0(3) . . ?
C50 C49 C47 118.6(3) . . ?
C50 C49 H49 120.7 . . ?
C47 C49 H49 120.7 . . ?
C49 C50 C52 120.5(3) . . ?
C49 C50 C51 118.8(3) . . ?
C52 C50 C51 120.7(3) . . ?
F6 C51 F4 107.9(3) . . ?
F6 C51 F5 105.7(3) . . ?
F4 C51 F5 105.4(3) . . ?
F6 C51 C50 113.6(3) . . ?
F4 C51 C50 112.5(3) . . ?
F5 C51 C50 111.2(3) . . ?
C50 C52 C45 122.5(3) . . ?
C50 C52 H52 118.7 . . ?
C45 C52 H52 118.7 . . ?
C60 C53 C54 115.4(3) . . ?
C60 C53 B1 124.5(3) . . ?
C54 C53 B1 119.9(3) . . ?
C55 C54 C53 122.5(3) . . ?
C55 C54 H54 118.8 . . ?
C53 C54 H54 118.8 . . ?
C57 C55 C54 120.8(3) . . ?
C57 C55 C56 118.7(3) . . ?
C54 C55 C56 120.4(3) . . ?
F28 C56 F29 119(3) . . ?
F8 C56 F7 109(2) . . ?
F28 C56 F30 107(3) . . ?
F29 C56 F30 100(3) . . ?
F25 C56 F26 105.5(13) . . ?
F8 C56 F9 109(2) . . ?
F7 C56 F9 102(3) . . ?
F25 C56 F27 103.7(14) . . ?
F26 C56 F27 106.0(11) . . ?
F8 C56 C55 116(2) . . ?
F28 C56 C55 114(2) . . ?
F29 C56 C55 112.2(11) . . ?
F25 C56 C55 115.8(9) . . ?
F7 C56 C55 109.8(17) . . ?
F30 C56 C55 101.4(15) . . ?
F26 C56 C55 112.9(8) . . ?
F9 C56 C55 109.8(16) . . ?
F27 C56 C55 111.9(12) . . ?
C55 C57 C58 118.0(3) . . ?
C55 C57 H57 121.0 . . ?
C58 C57 H57 121.0 . . ?
C57 C58 C60 121.1(3) . . ?
C57 C58 C59 119.8(4) . . ?
C60 C58 C59 119.0(3) . . ?
F12 C59 F11 107.9(4) . . ?
F12 C59 F10 103.9(4) . . ?
F11 C59 F10 105.2(5) . . ?
F12 C59 C58 113.5(5) . . ?
F11 C59 C58 112.9(4) . . ?
F10 C59 C58 112.8(4) . . ?
C53 C60 C58 122.2(3) . . ?
C53 C60 H60 118.9 . . ?
C58 C60 H60 118.9 . . ?
C68 C61 C62 115.6(3) . . ?
C68 C61 B1 123.3(3) . . ?
C62 C61 B1 121.1(3) . . ?
C63 C62 C61 122.4(3) . . ?
C63 C62 H62 118.8 . . ?
C61 C62 H62 118.8 . . ?
C62 C63 C65 120.8(3) . . ?
C62 C63 C64 120.0(3) . . ?
C65 C63 C64 119.1(3) . . ?
F14 C64 F15 105.9(3) . . ?
F14 C64 F13 106.1(3) . . ?
F15 C64 F13 105.7(3) . . ?
F14 C64 C63 112.9(3) . . ?
F15 C64 C63 112.7(3) . . ?
F13 C64 C63 112.9(3) . . ?
C66 C65 C63 118.0(3) . . ?
C66 C65 H65 121.0 . . ?
C63 C65 H65 121.0 . . ?
C65 C66 C68 121.0(3) . . ?
C65 C66 C67 119.4(3) . . ?
C68 C66 C67 119.6(3) . . ?
F17 C67 F16 107.4(4) . . ?
F17 C67 F18 104.4(4) . . ?
F16 C67 F18 103.8(4) . . ?
F17 C67 C66 113.4(3) . . ?
F16 C67 C66 114.9(3) . . ?
F18 C67 C66 112.0(4) . . ?
C61 C68 C66 122.1(3) . . ?
C61 C68 H68 118.9 . . ?
C66 C68 H68 118.9 . . ?
C76 C69 C70 115.9(3) . . ?
C76 C69 B1 125.5(3) . . ?
C70 C69 B1 118.1(3) . . ?
C71 C70 C69 122.6(3) . . ?
C71 C70 H70 118.7 . . ?
C69 C70 H70 118.7 . . ?
C73 C71 C70 120.3(3) . . ?
C73 C71 C72 121.5(3) . . ?
C70 C71 C72 118.1(3) . . ?
F20 C72 F19 107.5(4) . . ?
F20 C72 F21 105.7(5) . . ?
F19 C72 F21 105.2(4) . . ?
F20 C72 C71 112.2(3) . . ?
F19 C72 C71 113.0(4) . . ?
F21 C72 C71 112.7(3) . . ?
C71 C73 C74 118.8(3) . . ?
C71 C73 H73 120.6 . . ?
C74 C73 H73 120.6 . . ?
C73 C74 C76 120.6(3) . . ?
C73 C74 C75 120.5(3) . . ?
C76 C74 C75 118.9(3) . . ?
F23 C75 F24 105.3(3) . . ?
F23 C75 F22 106.3(3) . . ?
F24 C75 F22 105.6(3) . . ?
F23 C75 C74 113.5(3) . . ?
F24 C75 C74 112.6(3) . . ?
F22 C75 C74 112.9(3) . . ?
C69 C76 C74 121.8(3) . . ?
C69 C76 H76 119.1 . . ?
C74 C76 H76 119.1 . . ?
C78 C77 H77 109.5 . . ?
C78 C77 H77A 109.5 . . ?
H77 C77 H77A 109.5 . . ?
C78 C77 H77B 109.5 . . ?
H77 C77 H77B 109.5 . . ?
H77A C77 H77B 109.5 . . ?
N5 C78 C77 178.9(9) . . ?
C53 B1 C69 107.3(3) . . ?
C53 B1 C45 111.6(3) . . ?
C69 B1 C45 112.2(3) . . ?
C53 B1 C61 110.7(3) . . ?
C69 B1 C61 107.1(3) . . ?
C45 B1 C61 107.9(3) . . ?
C82 C81 H84 109.5 . . ?
C82 C81 H85 109.5 . . ?
H84 C81 H85 109.5 . . ?
C82 C81 H86 109.5 . . ?
H84 C81 H86 109.5 . . ?
H85 C81 H86 109.5 . . ?
N7 C82 C81 141(2) . . ?
N6 C79 C80 149(2) . . ?
C79 C80 H81 109.5 . . ?
C79 C80 H82 109.5 . . ?
H81 C80 H82 109.5 . . ?
C79 C80 H83 109.5 . . ?
H81 C80 H83 109.5 . . ?
H82 C80 H83 109.5 . . ?

loop_
_geom_bond_atom_site_label_1
_geom_bond_atom_site_label_2
_geom_bond_distance
_geom_bond_site_symmetry_2
_geom_bond_publ_flag
C1 C44 1.366(5) . ?
C1 C2 1.379(5) . ?
C1 H1 0.9500 . ?
C2 N1 1.393(4) . ?
C2 C3 1.416(5) . ?
C3 C10 1.347(5) . ?
C3 C4 1.510(5) . ?
C4 C8 1.516(6) . ?
C4 C5 1.555(6) . ?
C4 H4 1.0000 . ?
C5 C6 1.510(6) . ?
C5 H5 0.9900 . ?
C5 H5A 0.9900 . ?
C6 C7 1.561(5) . ?
C6 H6 0.9900 . ?
C6 H6A 0.9900 . ?
C7 C10 1.494(5) . ?
C7 C9 1.523(5) . ?
C7 H7 1.0000 . ?
C8 C9 1.350(6) . ?
C8 H8 0.9500 . ?
C9 H9 0.9500 . ?
C10 C11 1.433(5) . ?
C11 C12 1.376(5) . ?
C11 N1 1.379(5) . ?
C12 C13 1.377(5) . ?
C12 H12 0.9500 . ?
C13 N2 1.383(4) . ?
C13 C14 1.427(5) . ?
C14 C21 1.355(5) . ?
C14 C15 1.495(5) . ?
C15 C16 1.525(5) . ?
C15 C19 1.554(5) . ?
C15 H15 1.0000 . ?
C16 C17 1.371(5) . ?
C16 H16 0.9500 . ?
C17 C18 1.531(5) . ?
C17 H17 0.9500 . ?
C18 C21 1.498(4) . ?
C18 C20 1.560(5) . ?
C18 H18 1.0000 . ?
C19 C20 1.493(5) . ?
C19 H19 0.9900 . ?
C19 H19A 0.9900 . ?
C20 H20 0.9900 . ?
C20 H20A 0.9900 . ?
C21 C22 1.424(5) . ?
C22 C23 1.377(4) . ?
C22 N2 1.389(4) . ?
C23 C24 1.370(5) . ?
C23 H23 0.9500 . ?
C24 N3 1.376(4) . ?
C24 C25 1.443(5) . ?
C25 C32 1.353(5) . ?
C25 C26 1.495(5) . ?
C26 C30 1.530(5) . ?
C26 C27 1.554(5) . ?
C26 H26 1.0000 . ?
C27 C28 1.460(6) . ?
C27 H27 0.9900 . ?
C27 H27A 0.9900 . ?
C28 C29 1.551(6) . ?
C28 H28 0.9900 . ?
C28 H28A 0.9900 . ?
C29 C32 1.500(5) . ?
C29 C31 1.536(5) . ?
C29 H29 1.0000 . ?
C30 C31 1.389(6) . ?
C30 H30 0.9500 . ?
C31 H31 0.9500 . ?
C32 C33 1.421(5) . ?
C33 C34 1.379(5) . ?
C33 N3 1.391(4) . ?
C34 C35 1.361(5) . ?
C34 H34 0.9500 . ?
C35 N4 1.390(4) . ?
C35 C36 1.438(5) . ?
C36 C43 1.344(5) . ?
C36 C37 1.493(5) . ?
C37 C38 1.538(6) . ?
C37 C41 1.540(6) . ?
C37 H37 1.0000 . ?
C38 C39 1.434(7) . ?
C38 H38 0.9900 . ?
C38 H38A 0.9900 . ?
C39 C40 1.538(6) . ?
C39 H39 0.9900 . ?
C39 H39A 0.9900 . ?
C40 C43 1.499(5) . ?
C40 C42 1.539(6) . ?
C40 H40 1.0000 . ?
C41 C42 1.413(7) . ?
C41 H41 0.9500 . ?
C42 H42 0.9500 . ?
C43 C44 1.425(5) . ?
C44 N4 1.390(5) . ?
N1 Au1 2.025(3) . ?
N2 Au1 2.027(3) . ?
N3 Au1 2.033(3) . ?
N4 Au1 2.026(3) . ?
Au1 Au1 3.3733(5) 2_656 ?
C45 C52 1.395(5) . ?
C45 C46 1.398(5) . ?
C45 B1 1.645(5) . ?
C46 C47 1.392(5) . ?
C46 H46 0.9500 . ?
C47 C49 1.390(5) . ?
C47 C48 1.502(5) . ?
C48 F2 1.316(5) . ?
C48 F1 1.333(5) . ?
C48 F3 1.334(4) . ?
C49 C50 1.377(5) . ?
C49 H49 0.9500 . ?
C50 C52 1.388(5) . ?
C50 C51 1.500(5) . ?
C51 F6 1.328(5) . ?
C51 F4 1.330(4) . ?
C51 F5 1.354(4) . ?
C52 H52 0.9500 . ?
C53 C60 1.388(5) . ?
C53 C54 1.404(5) . ?
C53 B1 1.637(5) . ?
C54 C55 1.387(5) . ?
C54 H54 0.9500 . ?
C55 C57 1.375(5) . ?
C55 C56 1.498(5) . ?
C56 F8 1.21(4) . ?
C56 F28 1.25(4) . ?
C56 F29 1.32(2) . ?
C56 F25 1.32(2) . ?
C56 F7 1.34(4) . ?
C56 F30 1.35(5) . ?
C56 F26 1.350(17) . ?
C56 F9 1.35(3) . ?
C56 F27 1.38(2) . ?
C57 C58 1.380(5) . ?
C57 H57 0.9500 . ?
C58 C60 1.392(5) . ?
C58 C59 1.487(6) . ?
C59 F12 1.308(7) . ?
C59 F11 1.335(5) . ?
C59 F10 1.341(6) . ?
C60 H60 0.9500 . ?
C61 C68 1.395(5) . ?
C61 C62 1.406(5) . ?
C61 B1 1.648(5) . ?
C62 C63 1.384(5) . ?
C62 H62 0.9500 . ?
C63 C65 1.389(5) . ?
C63 C64 1.491(5) . ?
C64 F14 1.337(4) . ?
C64 F15 1.340(4) . ?
C64 F13 1.340(4) . ?
C65 C66 1.380(5) . ?
C65 H65 0.9500 . ?
C66 C68 1.396(5) . ?
C66 C67 1.494(5) . ?
C67 F17 1.302(5) . ?
C67 F16 1.308(5) . ?
C67 F18 1.336(5) . ?
C68 H68 0.9500 . ?
C69 C76 1.393(5) . ?
C69 C70 1.402(5) . ?
C69 B1 1.639(5) . ?
C70 C71 1.387(5) . ?
C70 H70 0.9500 . ?
C71 C73 1.375(5) . ?
C71 C72 1.499(5) . ?
C72 F20 1.295(6) . ?
C72 F19 1.301(5) . ?
C72 F21 1.318(5) . ?
C73 C74 1.386(5) . ?
C73 H73 0.9500 . ?
C74 C76 1.399(5) . ?
C74 C75 1.488(5) . ?
C75 F23 1.335(4) . ?
C75 F24 1.341(4) . ?
C75 F22 1.343(4) . ?
C76 H76 0.9500 . ?
C77 C78 1.389(11) . ?
C77 H77 0.9800 . ?
C77 H77A 0.9800 . ?
C77 H77B 0.9800 . ?
C78 N5 1.122(10) . ?
C81 C82 1.370(10) . ?
C81 H84 0.9800 . ?
C81 H85 0.9800 . ?
C81 H86 0.9800 . ?
C82 N7 1.176(10) . ?
N6 C79 1.25(2) . ?
C79 C80 1.41(3) . ?
C80 H81 0.9800 . ?
C80 H82 0.9800 . ?
C80 H83 0.9800 . ?

loop_
_geom_torsion_atom_site_label_1
_geom_torsion_atom_site_label_2
_geom_torsion_atom_site_label_3
_geom_torsion_atom_site_label_4
_geom_torsion
_geom_torsion_site_symmetry_1
_geom_torsion_site_symmetry_2
_geom_torsion_site_symmetry_3
_geom_torsion_site_symmetry_4
_geom_torsion_publ_flag
C44 C1 C2 N1 0.6(6) . . . . ?
C44 C1 C2 C3 -179.4(4) . . . . ?
C1 C2 C3 C10 -179.4(3) . . . . ?
N1 C2 C3 C10 0.6(4) . . . . ?
C1 C2 C3 C4 3.8(7) . . . . ?
N1 C2 C3 C4 -176.2(4) . . . . ?
C10 C3 C4 C8 52.8(4) . . . . ?
C2 C3 C4 C8 -130.6(5) . . . . ?
C10 C3 C4 C5 -57.9(4) . . . . ?
C2 C3 C4 C5 118.7(5) . . . . ?
C3 C4 C5 C6 56.6(4) . . . . ?
C8 C4 C5 C6 -55.2(4) . . . . ?
C4 C5 C6 C7 -1.4(5) . . . . ?
C5 C6 C7 C10 -55.0(4) . . . . ?
C5 C6 C7 C9 56.9(4) . . . . ?
C3 C4 C8 C9 -51.0(4) . . . . ?
C5 C4 C8 C9 59.3(4) . . . . ?
C4 C8 C9 C7 -1.2(5) . . . . ?
C10 C7 C9 C8 52.5(4) . . . . ?
C6 C7 C9 C8 -57.7(4) . . . . ?
C2 C3 C10 C11 -1.0(4) . . . . ?
C4 C3 C10 C11 176.6(3) . . . . ?
C2 C3 C10 C7 -179.0(3) . . . . ?
C4 C3 C10 C7 -1.4(5) . . . . ?
C9 C7 C10 C3 -51.2(4) . . . . ?
C6 C7 C10 C3 59.1(4) . . . . ?
C9 C7 C10 C11 131.7(4) . . . . ?
C6 C7 C10 C11 -118.0(4) . . . . ?
C3 C10 C11 C12 -177.7(3) . . . . ?
C7 C10 C11 C12 -0.4(6) . . . . ?
C3 C10 C11 N1 1.1(4) . . . . ?
C7 C10 C11 N1 178.4(4) . . . . ?
N1 C11 C12 C13 -0.6(5) . . . . ?
C10 C11 C12 C13 178.0(3) . . . . ?
C11 C12 C13 N2 2.8(5) . . . . ?
C11 C12 C13 C14 -177.1(3) . . . . ?
C12 C13 C14 C21 179.7(3) . . . . ?
N2 C13 C14 C21 -0.1(4) . . . . ?
C12 C13 C14 C15 5.6(6) . . . . ?
N2 C13 C14 C15 -174.2(4) . . . . ?
C21 C14 C15 C16 53.2(4) . . . . ?
C13 C14 C15 C16 -133.1(4) . . . . ?
C21 C14 C15 C19 -57.8(4) . . . . ?
C13 C14 C15 C19 116.0(4) . . . . ?
C14 C15 C16 C17 -52.5(4) . . . . ?
C19 C15 C16 C17 58.2(4) . . . . ?
C15 C16 C17 C18 0.4(4) . . . . ?
C16 C17 C18 C21 52.0(4) . . . . ?
C16 C17 C18 C20 -58.7(4) . . . . ?
C14 C15 C19 C20 55.8(4) . . . . ?
C16 C15 C19 C20 -56.2(4) . . . . ?
C15 C19 C20 C18 -0.6(4) . . . . ?
C21 C18 C20 C19 -55.0(4) . . . . ?
C17 C18 C20 C19 56.9(4) . . . . ?
C13 C14 C21 C22 0.1(4) . . . . ?
C15 C14 C21 C22 175.6(3) . . . . ?
C13 C14 C21 C18 -175.9(3) . . . . ?
C15 C14 C21 C18 -0.4(4) . . . . ?
C17 C18 C21 C14 -52.4(4) . . . . ?
C20 C18 C21 C14 57.9(4) . . . . ?
C17 C18 C21 C22 133.2(4) . . . . ?
C20 C18 C21 C22 -116.5(4) . . . . ?
C14 C21 C22 C23 -179.3(3) . . . . ?
C18 C21 C22 C23 -4.6(6) . . . . ?
C14 C21 C22 N2 0.0(4) . . . . ?
C18 C21 C22 N2 174.6(4) . . . . ?
N2 C22 C23 C24 -2.8(5) . . . . ?
C21 C22 C23 C24 176.3(3) . . . . ?
C22 C23 C24 N3 2.1(6) . . . . ?
C22 C23 C24 C25 -175.6(3) . . . . ?
C23 C24 C25 C32 177.8(3) . . . . ?
N3 C24 C25 C32 -0.2(4) . . . . ?
C23 C24 C25 C26 2.1(6) . . . . ?
N3 C24 C25 C26 -176.0(4) . . . . ?
C32 C25 C26 C30 -54.5(4) . . . . ?
C24 C25 C26 C30 121.1(4) . . . . ?
C32 C25 C26 C27 56.5(4) . . . . ?
C24 C25 C26 C27 -128.0(4) . . . . ?
C25 C26 C27 C28 -55.0(4) . . . . ?
C30 C26 C27 C28 56.5(4) . . . . ?
C26 C27 C28 C29 0.7(4) . . . . ?
C27 C28 C29 C32 54.3(4) . . . . ?
C27 C28 C29 C31 -57.3(4) . . . . ?
C25 C26 C30 C31 53.8(4) . . . . ?
C27 C26 C30 C31 -57.3(4) . . . . ?
C26 C30 C31 C29 -1.0(5) . . . . ?
C32 C29 C31 C30 -52.4(5) . . . . ?
C28 C29 C31 C30 58.7(4) . . . . ?
C24 C25 C32 C33 0.4(4) . . . . ?
C26 C25 C32 C33 177.2(3) . . . . ?
C24 C25 C32 C29 -176.5(3) . . . . ?
C26 C25 C32 C29 0.4(4) . . . . ?
C31 C29 C32 C25 53.4(4) . . . . ?
C28 C29 C32 C25 -56.6(4) . . . . ?
C31 C29 C32 C33 -122.2(5) . . . . ?
C28 C29 C32 C33 127.8(4) . . . . ?
C25 C32 C33 C34 -179.7(3) . . . . ?
C29 C32 C33 C34 -3.9(7) . . . . ?
C25 C32 C33 N3 -0.4(4) . . . . ?
C29 C32 C33 N3 175.4(4) . . . . ?
N3 C33 C34 C35 -1.5(6) . . . . ?
C32 C33 C34 C35 177.6(3) . . . . ?
C33 C34 C35 N4 0.1(6) . . . . ?
C33 C34 C35 C36 -178.0(3) . . . . ?
C34 C35 C36 C43 178.1(4) . . . . ?
N4 C35 C36 C43 -0.3(4) . . . . ?
C34 C35 C36 C37 2.4(7) . . . . ?
N4 C35 C36 C37 -176.0(4) . . . . ?
C43 C36 C37 C38 -55.1(4) . . . . ?
C35 C36 C37 C38 120.3(5) . . . . ?
C43 C36 C37 C41 55.0(5) . . . . ?
C35 C36 C37 C41 -129.6(5) . . . . ?
C36 C37 C38 C39 53.1(5) . . . . ?
C41 C37 C38 C39 -58.2(5) . . . . ?
C37 C38 C39 C40 1.0(5) . . . . ?
C38 C39 C40 C43 -54.8(5) . . . . ?
C38 C39 C40 C42 56.6(5) . . . . ?
C36 C37 C41 C42 -53.4(5) . . . . ?
C38 C37 C41 C42 57.9(4) . . . . ?
C37 C41 C42 C40 -0.2(5) . . . . ?
C43 C40 C42 C41 53.7(5) . . . . ?
C39 C40 C42 C41 -57.5(4) . . . . ?
C35 C36 C43 C44 0.2(4) . . . . ?
C37 C36 C43 C44 176.9(3) . . . . ?
C35 C36 C43 C40 -176.8(3) . . . . ?
C37 C36 C43 C40 -0.1(5) . . . . ?
C39 C40 C43 C36 55.9(5) . . . . ?
C42 C40 C43 C36 -54.7(5) . . . . ?
C39 C40 C43 C44 -120.0(5) . . . . ?
C42 C40 C43 C44 129.4(5) . . . . ?
C2 C1 C44 N4 -0.2(6) . . . . ?
C2 C1 C44 C43 177.9(4) . . . . ?
C36 C43 C44 C1 -178.4(4) . . . . ?
C40 C43 C44 C1 -2.3(7) . . . . ?
C36 C43 C44 N4 0.0(4) . . . . ?
C40 C43 C44 N4 176.1(4) . . . . ?
C12 C11 N1 C2 178.1(3) . . . . ?
C10 C11 N1 C2 -0.7(3) . . . . ?
C12 C11 N1 Au1 -0.6(5) . . . . ?
C10 C11 N1 Au1 -179.4(2) . . . . ?
C1 C2 N1 C11 -179.9(3) . . . . ?
C3 C2 N1 C11 0.1(4) . . . . ?
C1 C2 N1 Au1 -1.2(5) . . . . ?
C3 C2 N1 Au1 178.8(2) . . . . ?
C12 C13 N2 C22 -179.8(3) . . . . ?
C14 C13 N2 C22 0.1(4) . . . . ?
C12 C13 N2 Au1 -3.4(5) . . . . ?
C14 C13 N2 Au1 176.4(2) . . . . ?
C23 C22 N2 C13 179.2(3) . . . . ?
C21 C22 N2 C13 0.0(3) . . . . ?
C23 C22 N2 Au1 2.9(5) . . . . ?
C21 C22 N2 Au1 -176.3(2) . . . . ?
C23 C24 N3 C33 -178.1(3) . . . . ?
C25 C24 N3 C33 -0.1(3) . . . . ?
C23 C24 N3 Au1 -1.5(5) . . . . ?
C25 C24 N3 Au1 176.5(2) . . . . ?
C34 C33 N3 C24 179.6(3) . . . . ?
C32 C33 N3 C24 0.3(3) . . . . ?
C34 C33 N3 Au1 3.0(5) . . . . ?
C32 C33 N3 Au1 -176.3(2) . . . . ?
C1 C44 N4 C35 178.2(4) . . . . ?
C43 C44 N4 C35 -0.2(4) . . . . ?
C1 C44 N4 Au1 0.6(5) . . . . ?
C43 C44 N4 Au1 -177.8(2) . . . . ?
C34 C35 N4 C44 -178.0(3) . . . . ?
C36 C35 N4 C44 0.3(4) . . . . ?
C34 C35 N4 Au1 -0.4(5) . . . . ?
C36 C35 N4 Au1 177.9(2) . . . . ?
C52 C45 C46 C47 -0.1(5) . . . . ?
B1 C45 C46 C47 -178.7(3) . . . . ?
C45 C46 C47 C49 -1.0(5) . . . . ?
C45 C46 C47 C48 179.1(3) . . . . ?
C49 C47 C48 F2 -88.9(4) . . . . ?
C46 C47 C48 F2 90.9(4) . . . . ?
C49 C47 C48 F1 149.5(3) . . . . ?
C46 C47 C48 F1 -30.6(5) . . . . ?
C49 C47 C48 F3 31.5(5) . . . . ?
C46 C47 C48 F3 -148.7(3) . . . . ?
C46 C47 C49 C50 1.1(5) . . . . ?
C48 C47 C49 C50 -179.1(3) . . . . ?
C47 C49 C50 C52 -0.1(5) . . . . ?
C47 C49 C50 C51 177.6(3) . . . . ?
C49 C50 C51 F6 166.3(3) . . . . ?
C52 C50 C51 F6 -16.0(5) . . . . ?
C49 C50 C51 F4 43.4(5) . . . . ?
C52 C50 C51 F4 -138.9(4) . . . . ?
C49 C50 C51 F5 -74.6(4) . . . . ?
C52 C50 C51 F5 103.1(4) . . . . ?
C49 C50 C52 C45 -1.0(5) . . . . ?
C51 C50 C52 C45 -178.7(3) . . . . ?
C46 C45 C52 C50 1.1(5) . . . . ?
B1 C45 C52 C50 179.6(3) . . . . ?
C60 C53 C54 C55 0.6(5) . . . . ?
B1 C53 C54 C55 176.4(3) . . . . ?
C53 C54 C55 C57 -1.6(5) . . . . ?
C53 C54 C55 C56 -179.8(3) . . . . ?
C57 C55 C56 F8 24(3) . . . . ?
C54 C55 C56 F8 -158(3) . . . . ?
C57 C55 C56 F28 -158(7) . . . . ?
C54 C55 C56 F28 20(7) . . . . ?
C57 C55 C56 F29 -19(4) . . . . ?
C54 C55 C56 F29 159(4) . . . . ?
C57 C55 C56 F25 165.2(15) . . . . ?
C54 C55 C56 F25 -16.6(15) . . . . ?
C57 C55 C56 F7 148(3) . . . . ?
C54 C55 C56 F7 -33(3) . . . . ?
C57 C55 C56 F30 87(6) . . . . ?
C54 C55 C56 F30 -95(6) . . . . ?
C57 C55 C56 F26 -73.0(18) . . . . ?
C54 C55 C56 F26 105.3(17) . . . . ?
C57 C55 C56 F9 -101(2) . . . . ?
C54 C55 C56 F9 78(2) . . . . ?
C57 C55 C56 F27 46.6(15) . . . . ?
C54 C55 C56 F27 -135.2(14) . . . . ?
C54 C55 C57 C58 1.1(5) . . . . ?
C56 C55 C57 C58 179.4(3) . . . . ?
C55 C57 C58 C60 0.2(6) . . . . ?
C55 C57 C58 C59 -178.9(4) . . . . ?
C57 C58 C59 F12 101.1(5) . . . . ?
C60 C58 C59 F12 -77.9(6) . . . . ?
C57 C58 C59 F11 -22.0(7) . . . . ?
C60 C58 C59 F11 158.9(4) . . . . ?
C57 C58 C59 F10 -141.1(4) . . . . ?
C60 C58 C59 F10 39.8(6) . . . . ?
C54 C53 C60 C58 0.7(5) . . . . ?
B1 C53 C60 C58 -174.9(3) . . . . ?
C57 C58 C60 C53 -1.1(6) . . . . ?
C59 C58 C60 C53 177.9(4) . . . . ?
C68 C61 C62 C63 -1.7(5) . . . . ?
B1 C61 C62 C63 177.5(3) . . . . ?
C61 C62 C63 C65 0.4(5) . . . . ?
C61 C62 C63 C64 178.6(3) . . . . ?
C62 C63 C64 F14 31.4(5) . . . . ?
C65 C63 C64 F14 -150.3(3) . . . . ?
C62 C63 C64 F15 151.3(3) . . . . ?
C65 C63 C64 F15 -30.4(5) . . . . ?
C62 C63 C64 F13 -89.0(4) . . . . ?
C65 C63 C64 F13 89.3(4) . . . . ?
C62 C63 C65 C66 0.7(5) . . . . ?
C64 C63 C65 C66 -177.6(3) . . . . ?
C63 C65 C66 C68 -0.3(5) . . . . ?
C63 C65 C66 C67 178.4(3) . . . . ?
C65 C66 C67 F17 -68.7(5) . . . . ?
C68 C66 C67 F17 110.0(4) . . . . ?
C65 C66 C67 F16 167.3(4) . . . . ?
C68 C66 C67 F16 -14.0(5) . . . . ?
C65 C66 C67 F18 49.2(5) . . . . ?
C68 C66 C67 F18 -132.1(4) . . . . ?
C62 C61 C68 C66 2.1(5) . . . . ?
B1 C61 C68 C66 -177.1(3) . . . . ?
C65 C66 C68 C61 -1.2(5) . . . . ?
C67 C66 C68 C61 -179.9(3) . . . . ?
C76 C69 C70 C71 2.0(5) . . . . ?
B1 C69 C70 C71 -170.4(3) . . . . ?
C69 C70 C71 C73 -2.0(5) . . . . ?
C69 C70 C71 C72 175.2(3) . . . . ?
C73 C71 C72 F20 104.1(5) . . . . ?
C70 C71 C72 F20 -73.0(5) . . . . ?
C73 C71 C72 F19 -17.6(6) . . . . ?
C70 C71 C72 F19 165.2(4) . . . . ?
C73 C71 C72 F21 -136.7(4) . . . . ?
C70 C71 C72 F21 46.2(5) . . . . ?
C70 C71 C73 C74 0.5(5) . . . . ?
C72 C71 C73 C74 -176.6(3) . . . . ?
C71 C73 C74 C76 0.9(5) . . . . ?
C71 C73 C74 C75 179.6(3) . . . . ?
C73 C74 C75 F23 -123.7(3) . . . . ?
C76 C74 C75 F23 55.1(4) . . . . ?
C73 C74 C75 F24 116.7(3) . . . . ?
C76 C74 C75 F24 -64.5(4) . . . . ?
C73 C74 C75 F22 -2.7(4) . . . . ?
C76 C74 C75 F22 176.1(3) . . . . ?
C70 C69 C76 C74 -0.7(5) . . . . ?
B1 C69 C76 C74 171.1(3) . . . . ?
C73 C74 C76 C69 -0.7(5) . . . . ?
C75 C74 C76 C69 -179.5(3) . . . . ?
C60 C53 B1 C69 122.1(3) . . . . ?
C54 C53 B1 C69 -53.3(4) . . . . ?
C60 C53 B1 C45 -114.6(3) . . . . ?
C54 C53 B1 C45 70.0(4) . . . . ?
C60 C53 B1 C61 5.6(4) . . . . ?
C54 C53 B1 C61 -169.8(3) . . . . ?
C76 C69 B1 C53 150.4(3) . . . . ?
C70 C69 B1 C53 -37.9(4) . . . . ?
C76 C69 B1 C45 27.5(4) . . . . ?
C70 C69 B1 C45 -160.9(3) . . . . ?
C76 C69 B1 C61 -90.7(4) . . . . ?
C70 C69 B1 C61 80.9(3) . . . . ?
C52 C45 B1 C53 -16.7(4) . . . . ?
C46 C45 B1 C53 161.8(3) . . . . ?
C52 C45 B1 C69 103.8(3) . . . . ?
C46 C45 B1 C69 -77.8(4) . . . . ?
C52 C45 B1 C61 -138.5(3) . . . . ?
C46 C45 B1 C61 40.0(4) . . . . ?
C68 C61 B1 C53 106.5(3) . . . . ?
C62 C61 B1 C53 -72.6(4) . . . . ?
C68 C61 B1 C69 -10.1(4) . . . . ?
C62 C61 B1 C69 170.8(3) . . . . ?
C68 C61 B1 C45 -131.1(3) . . . . ?
C62 C61 B1 C45 49.8(4) . . . . ?
